data_1566706
loop_
_publ_author_name
'Li, xuexin'
'Ji, Tuo'
'Gao, Jun-Yang'
'Chen, Wei-Chao'
'Yuan, Ye'
'Sha, Haoyan'
'Faller, Roland'
'Shan, Guo-Gang'
'Shao, Kui-Zhan'
'Wang, Xinlong'
'Su, Zhong-Min'

_publ_section_title
;
 An Unprecedented Fully Reduced {MoV60} Polyoxometalate: From
 All-Inorganic Molecular Light-Absorber Model to Improved Photoelectronic
 Performance
;
_journal_name_full 'Chemical Science'
_journal_paper_doi 10.1039/D1SC06779F
_journal_year 2022
_chemical_formula_moiety 'H28 Mo60 Na8 O168, 15(H2O), 4(H2O)'
_chemical_formula_sum 'H66 Mo60 Na8 O187'
_chemical_formula_weight 8998.84
_space_group_crystal_system tetragonal
_space_group_IT_number 142
_space_group_name_Hall '-I 4bd 2c'
_space_group_name_H-M_alt 'I 41/a c d :2'
_atom_sites_solution_primary dual
_audit_creation_date 2021-08-06
_audit_creation_method
;
Olex2 1.3
(compiled 2020.07.31 svn.rc2a77460 for OlexSys, GUI svn.r6145)
;
_audit_update_record
;
2021-10-21 deposited with the CCDC.	2022-03-24 downloaded from the CCDC.
;
_cell_angle_alpha 90
_cell_angle_beta 90
_cell_angle_gamma 90
_cell_formula_units_Z 8
_cell_length_a 23.5571(4)
_cell_length_b 23.5571(4)
_cell_length_c 61.035(2)
_cell_measurement_reflns_used 9809
_cell_measurement_temperature 173(2)
_cell_measurement_theta_max 0.122
_cell_measurement_theta_min 0.097
_cell_volume 33870.6(14)
_computing_cell_refinement 'SAINT V8.38A (Bruker, 2018)'
_computing_data_reduction 'SAINT V8.38A (Bruker, 2018)'
_computing_molecular_graphics 'Olex2 1.3 (Dolomanov et al., 2009)'
_computing_publication_material 'Olex2 1.3 (Dolomanov et al., 2009)'
_computing_structure_refinement 'XL  (Sheldrick, 2008)'
_computing_structure_solution 'SHELXT  (Sheldrick, 2015)'
_diffrn_ambient_temperature 173.0
_diffrn_measured_fraction_theta_full 0.990
_diffrn_measured_fraction_theta_max 0.990
_diffrn_measurement_device_type 'CCD area detector'
_diffrn_measurement_method 'phi and omega scans'
_diffrn_radiation_monochromator graphite
_diffrn_radiation_type CuK\a
_diffrn_radiation_wavelength 1.54178
_diffrn_reflns_av_R_equivalents 0.0478
_diffrn_reflns_av_unetI/netI 0.0231
_diffrn_reflns_Laue_measured_fraction_full 0.990
_diffrn_reflns_Laue_measured_fraction_max 0.990
_diffrn_reflns_limit_h_max 23
_diffrn_reflns_limit_h_min -24
_diffrn_reflns_limit_k_max 26
_diffrn_reflns_limit_k_min -27
_diffrn_reflns_limit_l_max 70
_diffrn_reflns_limit_l_min -70
_diffrn_reflns_number 68939
_diffrn_reflns_point_group_measured_fraction_full 0.990
_diffrn_reflns_point_group_measured_fraction_max 0.990
_diffrn_reflns_theta_full 63.824
_diffrn_reflns_theta_max 63.824
_diffrn_reflns_theta_min 4.023
_diffrn_source_current 1.0
_diffrn_source_power 0.05
_diffrn_source_voltage 50.0
_exptl_absorpt_coefficient_mu 36.421
_exptl_absorpt_correction_T_max 0.101
_exptl_absorpt_correction_T_min 0.081
_exptl_absorpt_correction_type multi-scan
_exptl_absorpt_process_details 'SADABS 2014/4 Bruker AXS Madison WI USA'
_exptl_crystal_colour 'dark red'
_exptl_crystal_colour_modifier dark
_exptl_crystal_colour_primary red
_exptl_crystal_density_diffrn 3.529
_exptl_crystal_density_method 'not measured'
_exptl_crystal_description block
_exptl_crystal_F_000 33360
_exptl_crystal_size_max 0.1
_exptl_crystal_size_mid 0.08
_exptl_crystal_size_min 0.05
_refine_diff_density_max 2.696
_refine_diff_density_min -4.087
_refine_diff_density_rms 0.331
_refine_ls_extinction_method none
_refine_ls_goodness_of_fit_ref 1.042
_refine_ls_hydrogen_treatment undef
_refine_ls_matrix_type full
_refine_ls_number_parameters 627
_refine_ls_number_reflns 6942
_refine_ls_number_restraints 126
_refine_ls_restrained_S_all 1.038
_refine_ls_R_factor_all 0.0606
_refine_ls_R_factor_gt 0.0558
_refine_ls_shift/su_max 0.000
_refine_ls_shift/su_mean 0.000
_refine_ls_structure_factor_coef Fsqd
_refine_ls_weighting_details 'w=1/[\s^2^(Fo^2^)+(0.0923P)^2^+2799.3625P] where P=(Fo^2^+2Fc^2^)/3'
_refine_ls_weighting_scheme calc
_refine_ls_wR_factor_gt 0.1580
_refine_ls_wR_factor_ref 0.1628
_reflns_Friedel_coverage 0.000
_reflns_number_gt 6302
_reflns_number_total 6942
_reflns_threshold_expression 'I > 2\s(I)'
_cod_data_source_file d1sc06779f2.cif
_cod_data_source_block 1
_cod_depositor_comments
;
The following automatic conversions were performed:

data item '_exptl_absorpt_correction_type' value 'Multi-scan' was
changed to 'multi-scan' in accordance with the
/home/data/users/saulius/crontab/automatic-downloads/rss-feeds/RSC/lib/dictionaries/cif_core.dic
dictionary named 'cif_core.dic' version 2.4.2 last updated on
2011-04-26.

Automatic conversion script
Id: cif_fix_values 7556 2019-12-06 15:28:31Z antanas 
;
_cod_original_cell_volume 33870.5(17)
_cod_original_sg_symbol_H-M 'I 41/a c d'
_cod_database_code 1566706
_shelx_shelxl_version_number 2018/1
_shelx_space_group_comment
;
The symmetry employed for this shelxl refinement is uniquely defined
by the following loop, which should always be used as a source of
symmetry information in preference to the above space-group names.
They are only intended as comments.
;
_shelx_estimated_absorpt_t_max 0.263
_shelx_estimated_absorpt_t_min 0.122
_olex2_refinement_description
;
1. Uiso/Uaniso restraints and constraints
Uanis(O8) \\sim Ueq, Uanis(O19) \\sim Ueq, Uanis(O10) \\sim Ueq, Uanis(O24)
\\sim Ueq, Uanis(O7) \\sim Ueq, Uanis(O1) \\sim Ueq: with sigma of 0.001 and
sigma for terminal atoms of 0.002
Uanis(O43) \\sim Ueq, Uanis(Na2) \\sim Ueq: with sigma of 0.001 and sigma for
terminal atoms of 0.002
Uanis(Na3) \\sim Ueq, Uanis(O48) \\sim Ueq, Uanis(O46) \\sim Ueq, Uanis(O47)
\\sim Ueq: with sigma of 0.001 and sigma for terminal atoms of 0.002
Uanis(O44) \\sim Ueq: with sigma of 0.001 and sigma for terminal atoms of 0.002
Uanis(O49) \\sim Ueq: with sigma of 0.001 and sigma for terminal atoms of 0.002
Uanis(O50) \\sim Ueq: with sigma of 0.001 and sigma for terminal atoms of 0.002
Uanis(Mo16) \\sim Ueq, Uanis(Mo4) \\sim Ueq: with sigma of 0.001 and sigma for
terminal atoms of 0.002
Uanis(Mo17) \\sim Ueq, Uanis(Mo1) \\sim Ueq: with sigma of 0.001 and sigma for
terminal atoms of 0.002
Uanis(Mo18) \\sim Ueq, Uanis(Mo7) \\sim Ueq: with sigma of 0.001 and sigma for
terminal atoms of 0.002
2. Others
 Fixed Sof: Mo1(0.9) Mo4(0.9) Mo7(0.9) Na2(0.5) O43(0.75) O44(0.5) Na3(0.5)
 O46(0.5) O47(0.75) O48(0.5) O49(0.5) O50(0.25) Mo16(0.1) Mo17(0.1) Mo18(0.1)
;
_smtbx_masks_void_probe_radius 1.2
_smtbx_masks_void_truncation_radius 1.2
_olex2_submission_special_instructions 'No special instructions were received'

loop_
_space_group_symop_operation_xyz
'x, y, z'
'-x+1/2, -y, z+1/2'
'-y+1/4, x+3/4, z+1/4'
'y+1/4, -x+1/4, z+3/4'
'-x+1/2, y, -z'
'x, -y, -z+1/2'
'y+1/4, x+3/4, -z+3/4'
'-y+1/4, -x+1/4, -z+1/4'
'x+1/2, y+1/2, z+1/2'
'-x+1, -y+1/2, z+1'
'-y+3/4, x+5/4, z+3/4'
'y+3/4, -x+3/4, z+5/4'
'-x+1, y+1/2, -z+1/2'
'x+1/2, -y+1/2, -z+1'
'y+3/4, x+5/4, -z+5/4'
'-y+3/4, -x+3/4, -z+3/4'
'-x, -y, -z'
'x-1/2, y, -z-1/2'
'y-1/4, -x-3/4, -z-1/4'
'-y-1/4, x-1/4, -z-3/4'
'x-1/2, -y, z'
'-x, y, z-1/2'
'-y-1/4, -x-3/4, z-3/4'
'y-1/4, x-1/4, z-1/4'
'-x+1/2, -y+1/2, -z+1/2'
'x, y+1/2, -z'
'y+1/4, -x-1/4, -z+1/4'
'-y+1/4, x+1/4, -z-1/4'
'x, -y+1/2, z+1/2'
'-x+1/2, y+1/2, z'
'-y+1/4, -x-1/4, z-1/4'
'y+1/4, x+1/4, z+1/4'

loop_
_atom_site_label
_atom_site_type_symbol
_atom_site_fract_x
_atom_site_fract_y
_atom_site_fract_z
_atom_site_U_iso_or_equiv
_atom_site_adp_type
_atom_site_occupancy
_atom_site_site_symmetry_order
_atom_site_calc_flag
_atom_site_refinement_flags_posn
_atom_site_refinement_flags_adp
_atom_site_refinement_flags_occupancy
_atom_site_disorder_assembly
_atom_site_disorder_group
Mo1 Mo 0.48423(5) 0.18401(5) 0.21329(3) 0.0114(3) Uani 0.9 1 d . U P A 1
Mo2 Mo 0.45876(5) 0.07612(4) 0.21245(2) 0.0200(3) Uani 1 1 d . . . . .
Mo3 Mo 0.37473(5) 0.02513(4) 0.17323(2) 0.0197(3) Uani 1 1 d . . . . .
Mo4 Mo 0.33092(6) 0.08968(5) 0.14295(2) 0.0123(3) Uani 0.9 1 d . U P B 1
Mo5 Mo 0.32489(4) 0.15746(4) 0.20116(2) 0.0131(2) Uani 1 1 d . . . . .
Mo6 Mo 0.25031(4) 0.23233(4) 0.21042(2) 0.0154(2) Uani 1 1 d . . . . .
Mo7 Mo 0.27976(7) 0.17008(6) 0.10653(2) 0.0121(3) Uani 0.9 1 d . U P B 1
Mo8 Mo 0.24061(4) 0.23772(5) 0.07657(2) 0.0204(3) Uani 1 1 d . . . . .
Mo9 Mo 0.33945(4) 0.13538(4) 0.04856(2) 0.0130(2) Uani 1 1 d . . . . .
Mo10 Mo 0.37211(4) 0.03489(4) 0.03887(2) 0.0163(2) Uani 1 1 d . . . . .
Mo11 Mo 0.43562(4) -0.02160(4) 0.11934(2) 0.0139(2) Uani 1 1 d . . . . .
Mo12 Mo 0.42728(4) -0.05666(4) 0.07967(2) 0.0162(2) Uani 1 1 d . . . . .
Mo13 Mo 0.36692(5) 0.22547(5) 0.14402(2) 0.0310(3) Uani 1 1 d . . . . .
Mo14 Mo 0.43183(5) 0.26601(5) 0.17366(2) 0.0284(3) Uani 1 1 d . . . . .
Mo15 Mo 0.39172(5) 0.33120(5) 0.14427(2) 0.0254(3) Uani 1 1 d . . . . .
Na1 Na 0.2814(3) 0.0276(3) 0.09254(12) 0.0550(19) Uani 1 1 d . . . . .
Na2 Na 0.1823(9) 0.0759(9) 0.0244(3) 0.084(5) Uani 0.5 1 d . U P . .
O1 O 0.4405(3) 0.2641(3) 0.14168(13) 0.0128(17) Uani 1 1 d . U . . .
O2 O 0.5133(3) 0.3053(4) 0.17653(13) 0.0164(18) Uani 1 1 d . . . . .
O3 O 0.3199(4) 0.2931(4) 0.14123(14) 0.021(2) Uani 1 1 d . . . . .
O4 O 0.2979(3) 0.1711(3) 0.13961(13) 0.0140(17) Uani 1 1 d . . . . .
O5 O 0.4644(4) 0.3842(3) 0.14068(13) 0.0172(18) Uani 1 1 d . . . . .
O6 O 0.3379(3) 0.1042(3) 0.10977(13) 0.0147(17) Uani 1 1 d . . . . .
O7 O 0.3670(4) 0.2167(4) 0.17539(14) 0.0175(18) Uani 1 1 d . U . . .
O8 O 0.4081(4) 0.1457(4) 0.14035(14) 0.0191(19) Uani 1 1 d . U . . .
O9 O 0.5025(4) 0.0007(4) 0.20736(14) 0.026(2) Uani 1 1 d . . . . .
O10 O 0.5531(3) 0.2374(3) 0.20778(13) 0.0127(16) Uani 1 1 d . U . . .
O11 O 0.3863(4) 0.0275(3) 0.14115(13) 0.0149(17) Uani 1 1 d . . . . .
O12 O 0.2945(4) 0.1729(3) 0.07505(13) 0.0157(17) Uani 1 1 d . . . . .
O13 O 0.2226(3) 0.1282(4) 0.10810(15) 0.0209(19) Uani 1 1 d . . . . .
O14 O 0.2486(3) 0.2466(4) 0.10892(12) 0.0152(17) Uani 1 1 d . . . . .
O15 O 0.2691(4) 0.0541(4) 0.14123(15) 0.0211(19) Uani 1 1 d . . . . .
O16 O 0.3397(3) 0.1015(3) 0.17467(13) 0.0151(17) Uani 1 1 d . . . . .
O17 O 0.3286(4) 0.2256(4) 0.21875(14) 0.0199(19) Uani 1 1 d . . . . .
O18 O 0.4119(3) 0.1456(3) 0.20797(13) 0.0129(17) Uani 1 1 d . . . . .
O19 O 0.3029(4) 0.1065(4) 0.21874(13) 0.0176(18) Uani 1 1 d . U . . .
O20 O 0.3955(4) 0.3391(4) 0.17555(14) 0.0202(19) Uani 1 1 d . . . . .
O21 O 0.4477(3) 0.0258(3) 0.06198(12) 0.0131(16) Uani 1 1 d . . . . .
O22 O 0.4410(4) -0.0003(4) 0.02169(14) 0.0222(19) Uani 1 1 d . . . . .
O23 O 0.4858(4) 0.1903(4) 0.24045(13) 0.0187(19) Uani 1 1 d . . . . .
O24 O 0.5314(3) 0.1173(3) 0.20800(13) 0.0116(16) Uani 1 1 d . U . . .
O25 O 0.4019(4) 0.1090(4) 0.03152(13) 0.0168(17) Uani 1 1 d . . . . .
O26 O 0.2572(4) 0.1814(3) 0.18586(13) 0.0156(17) Uani 1 1 d . . . . .
O27 O 0.3763(4) -0.0131(4) 0.09798(14) 0.0186(18) Uani 1 1 d . . . . .
O28 O 0.3860(4) 0.0287(4) 0.20699(15) 0.027(2) Uani 1 1 d . . . . .
O29 O 0.4107(4) -0.1261(4) 0.08345(16) 0.027(2) Uani 1 1 d . . . . .
O30 O 0.3241(4) 0.0177(4) 0.01919(16) 0.028(2) Uani 1 1 d . . . . .
O31 O 0.2130(4) 0.1975(4) 0.22996(14) 0.023(2) Uani 1 1 d . . . . .
O32 O 0.4219(4) -0.0833(4) 0.13230(14) 0.022(2) Uani 1 1 d . . . . .
O33 O 0.4932(4) -0.0400(3) 0.09792(13) 0.0169(17) Uani 1 1 d . . . . .
O34 O 0.2850(4) 0.1401(4) 0.03091(14) 0.0199(19) Uani 1 1 d . . . . .
O35 O 0.4562(5) 0.0643(4) 0.23962(15) 0.029(2) Uani 1 1 d . . . . .
O36 O 0.4845(4) -0.0734(4) 0.05404(14) 0.0205(19) Uani 1 1 d . . . . .
O37 O 0.3175(4) -0.0189(4) 0.17678(16) 0.027(2) Uani 1 1 d . . . . .
O38 O 0.1764(4) 0.2084(5) 0.07307(16) 0.033(2) Uani 1 1 d . . . . .
O39 O 0.3096(4) 0.2954(4) 0.07180(14) 0.0199(19) Uani 1 1 d . . . . .
O40 O 0.2057(4) 0.3200(4) 0.07547(14) 0.0206(19) Uani 1 1 d . . . . .
O41 O 0.3296(3) 0.0638(4) 0.06346(13) 0.0169(18) Uani 1 1 d . . . . .
O42 O 0.3687(4) -0.0446(4) 0.05385(15) 0.0217(19) Uani 1 1 d . . . . .
O43 O 0.2021(7) 0.0458(7) 0.0674(3) 0.050(4) Uani 0.75 1 d . U P B .
O44 O 0.1681(13) 0.1905(13) 0.0148(5) 0.067(8) Uani 0.5 1 d . U P B .
Na3 Na 0.6085(8) -0.0782(8) 0.0950(3) 0.071(5) Uani 0.5 1 d . U P . .
O46 O 0.4178(12) -0.1164(12) 0.0125(5) 0.059(7) Uani 0.5 1 d . U P . .
O47 O 0.4717(9) 0.1468(10) -0.0027(4) 0.076(6) Uani 0.75 1 d . U P . .
O48 O 0.5637(13) -0.1540(12) 0.0596(5) 0.063(7) Uani 0.5 1 d . U P . .
O49 O 0.3697(13) -0.1990(14) 0.0376(5) 0.069(8) Uani 0.5 1 d . U P . .
O50 O 0.5849(15) -0.1651(15) 0.125000 0.0777(18) Uani 0.5 2 d S TU P . .
Mo16 Mo 0.3549(5) 0.1019(5) 0.14478(16) 0.010(2) Uani 0.1 1 d . U P B 2
Mo17 Mo 0.4836(5) 0.1821(5) 0.2048(2) 0.005(3) Uani 0.1 1 d . U P A 2
Mo18 Mo 0.2958(5) 0.1834(5) 0.10613(19) 0.006(3) Uani 0.1 1 d . U P B 2

loop_
_atom_site_aniso_label
_atom_site_aniso_U_11
_atom_site_aniso_U_22
_atom_site_aniso_U_33
_atom_site_aniso_U_23
_atom_site_aniso_U_13
_atom_site_aniso_U_12
Mo1 0.0144(6) 0.0132(5) 0.0067(6) 0.0007(4) 0.0012(4) 0.0018(4)
Mo2 0.0249(6) 0.0187(5) 0.0164(5) 0.0014(4) 0.0029(4) 0.0009(4)
Mo3 0.0247(6) 0.0167(5) 0.0178(5) 0.0011(4) 0.0027(4) -0.0026(4)
Mo4 0.0128(5) 0.0131(5) 0.0109(5) 0.0001(4) 0.0009(4) -0.0030(5)
Mo5 0.0146(5) 0.0152(5) 0.0095(5) -0.0005(4) 0.0030(3) -0.0006(4)
Mo6 0.0174(5) 0.0190(5) 0.0099(5) 0.0018(4) 0.0048(4) 0.0006(4)
Mo7 0.0102(6) 0.0147(6) 0.0113(6) -0.0003(4) -0.0004(4) -0.0035(5)
Mo8 0.0163(5) 0.0278(6) 0.0170(5) 0.0019(4) -0.0013(4) -0.0008(4)
Mo9 0.0130(5) 0.0166(5) 0.0094(4) -0.0007(4) 0.0005(3) -0.0037(4)
Mo10 0.0175(5) 0.0199(5) 0.0115(5) -0.0038(4) 0.0000(4) -0.0040(4)
Mo11 0.0175(5) 0.0120(5) 0.0122(5) -0.0007(4) 0.0021(4) -0.0024(4)
Mo12 0.0205(5) 0.0138(5) 0.0144(5) -0.0016(4) 0.0024(4) -0.0041(4)
Mo13 0.0317(6) 0.0333(7) 0.0279(6) 0.0003(5) 0.0005(5) 0.0013(5)
Mo14 0.0293(6) 0.0294(6) 0.0266(6) 0.0003(5) 0.0007(5) 0.0005(5)
Mo15 0.0267(6) 0.0278(6) 0.0218(6) 0.0018(4) 0.0007(4) 0.0006(5)
Na1 0.055(4) 0.061(5) 0.050(4) 0.006(4) 0.006(3) -0.009(4)
Na2 0.084(5) 0.084(5) 0.084(5) -0.0002(10) -0.0001(10) -0.0004(10)
O1 0.0129(18) 0.0129(19) 0.0125(18) 0.0005(10) 0.0004(10) -0.0001(10)
O2 0.012(4) 0.025(5) 0.013(4) -0.007(3) -0.001(3) 0.007(3)
O3 0.011(4) 0.038(6) 0.015(4) 0.001(4) 0.003(3) 0.008(4)
O4 0.013(4) 0.012(4) 0.017(4) -0.001(3) 0.000(3) -0.003(3)
O5 0.027(5) 0.010(4) 0.015(4) 0.004(3) 0.007(4) 0.002(3)
O6 0.015(4) 0.015(4) 0.014(4) -0.002(3) 0.002(3) -0.005(3)
O7 0.018(2) 0.018(2) 0.017(2) 0.0006(10) 0.0013(10) 0.0006(10)
O8 0.019(2) 0.019(2) 0.019(2) -0.0003(10) 0.0011(10) 0.0004(10)
O9 0.039(6) 0.020(5) 0.021(5) 0.005(4) -0.001(4) 0.005(4)
O10 0.0131(18) 0.0130(19) 0.0121(18) -0.0002(10) 0.0001(10) 0.0002(10)
O11 0.022(4) 0.013(4) 0.010(4) -0.001(3) 0.003(3) -0.002(3)
O12 0.022(5) 0.013(4) 0.012(4) 0.000(3) 0.003(3) -0.006(3)
O13 0.009(4) 0.029(5) 0.024(5) 0.004(4) 0.001(3) -0.010(4)
O14 0.017(4) 0.018(4) 0.011(4) 0.003(3) 0.005(3) 0.002(3)
O15 0.018(5) 0.019(5) 0.027(5) 0.002(4) 0.003(4) -0.005(4)
O16 0.013(4) 0.017(4) 0.015(4) -0.003(3) 0.002(3) 0.000(3)
O17 0.026(5) 0.020(5) 0.013(4) -0.003(3) -0.001(4) 0.003(4)
O18 0.010(4) 0.014(4) 0.015(4) -0.003(3) 0.002(3) 0.005(3)
O19 0.019(2) 0.017(2) 0.017(2) 0.0016(18) 0.0025(18) -0.0009(18)
O20 0.018(5) 0.024(5) 0.018(4) -0.008(4) 0.009(4) -0.002(4)
O21 0.017(4) 0.015(4) 0.008(4) -0.004(3) 0.002(3) -0.002(3)
O22 0.022(5) 0.028(5) 0.017(4) -0.004(4) -0.004(4) -0.001(4)
O23 0.026(5) 0.023(4) 0.007(4) 0.001(3) 0.000(3) 0.009(4)
O24 0.0116(18) 0.0115(18) 0.0117(18) -0.0003(10) 0.0002(10) 0.0001(10)
O25 0.019(4) 0.020(4) 0.011(4) 0.000(3) -0.003(3) -0.001(3)
O26 0.018(4) 0.016(4) 0.012(4) -0.002(3) 0.000(3) -0.003(3)
O27 0.020(5) 0.019(5) 0.016(4) 0.000(3) 0.005(3) -0.004(4)
O28 0.035(6) 0.026(5) 0.021(5) 0.001(4) 0.000(4) -0.001(4)
O29 0.040(6) 0.014(5) 0.028(5) -0.006(4) 0.005(4) -0.008(4)
O30 0.025(5) 0.034(6) 0.025(5) -0.007(4) -0.006(4) -0.004(4)
O31 0.023(5) 0.035(5) 0.012(4) 0.006(4) 0.007(4) 0.000(4)
O32 0.027(5) 0.023(5) 0.017(4) 0.001(4) 0.002(4) -0.012(4)
O33 0.021(4) 0.013(4) 0.016(4) 0.000(3) 0.002(3) -0.003(3)
O34 0.019(4) 0.025(5) 0.016(4) -0.002(4) -0.007(4) 0.002(4)
O35 0.049(6) 0.020(5) 0.017(5) 0.007(4) 0.007(4) 0.006(4)
O36 0.024(5) 0.023(5) 0.014(4) -0.002(4) 0.004(4) -0.004(4)
O37 0.021(5) 0.025(5) 0.036(5) 0.006(4) 0.001(4) -0.002(4)
O38 0.025(5) 0.046(6) 0.027(5) 0.001(5) -0.003(4) -0.003(5)
O39 0.019(5) 0.019(5) 0.022(5) 0.003(4) 0.006(4) 0.000(4)
O40 0.017(4) 0.024(5) 0.021(5) 0.004(4) 0.000(4) 0.003(4)
O41 0.016(4) 0.021(4) 0.013(4) 0.004(3) 0.005(3) -0.004(3)
O42 0.020(5) 0.022(5) 0.022(5) -0.001(4) 0.000(4) -0.008(4)
O43 0.050(4) 0.050(4) 0.050(4) 0.0004(10) -0.0004(10) -0.0003(10)
O44 0.067(8) 0.067(8) 0.066(8) 0.000(2) 0.000(2) 0.000(2)
Na3 0.071(5) 0.071(5) 0.071(5) 0.0001(10) -0.0001(10) 0.0001(10)
O46 0.060(7) 0.059(7) 0.059(7) -0.001(2) 0.000(2) -0.001(2)
O47 0.075(6) 0.075(6) 0.077(6) -0.001(2) 0.000(2) -0.001(2)
O48 0.063(8) 0.063(8) 0.064(8) -0.001(2) -0.001(2) 0.001(2)
O49 0.069(8) 0.069(8) 0.069(8) 0.000(2) 0.001(2) -0.001(2)
O50 0.0777(18) 0.0777(18) 0.078(2) 0.0000(7) 0.0000(7) 0.0000(10)
Mo16 0.010(2) 0.010(2) 0.009(2) -0.0001(10) 0.0004(10) 0.0006(10)
Mo17 0.005(3) 0.005(3) 0.006(3) -0.0001(10) -0.0001(10) 0.0003(10)
Mo18 0.007(3) 0.006(3) 0.006(3) -0.0004(10) 0.0001(10) 0.0001(10)

loop_
_atom_type_symbol
_atom_type_description
_atom_type_scat_dispersion_real
_atom_type_scat_dispersion_imag
_atom_type_scat_source
H H 0.0000 0.0000 'International Tables Vol C Tables 4.2.6.8 and 6.1.1.4'
Mo Mo -0.0483 2.7339 'International Tables Vol C Tables 4.2.6.8 and 6.1.1.4'
Na Na 0.1353 0.1239 'International Tables Vol C Tables 4.2.6.8 and 6.1.1.4'
O O 0.0492 0.0322 'International Tables Vol C Tables 4.2.6.8 and 6.1.1.4'

loop_
_geom_angle_atom_site_label_1
_geom_angle_atom_site_label_2
_geom_angle_atom_site_label_3
_geom_angle
_geom_angle_site_symmetry_1
_geom_angle_site_symmetry_3
_geom_angle_publ_flag
Mo2 Mo1 Mo1 178.86(4) . 10_554 ?
O2 Mo1 Mo1 83.4(2) 10_554 10_554 ?
O2 Mo1 Mo2 95.4(2) 10_554 . ?
O10 Mo1 Mo1 39.7(2) . 10_554 ?
O10 Mo1 Mo1 39.8(2) 10_554 10_554 ?
O10 Mo1 Mo2 140.0(2) 10_554 . ?
O10 Mo1 Mo2 139.9(2) . . ?
O10 Mo1 O2 75.7(3) . 10_554 ?
O10 Mo1 O2 75.6(3) 10_554 10_554 ?
O10 Mo1 O10 76.4(3) 10_554 . ?
O18 Mo1 Mo1 130.7(2) . 10_554 ?
O18 Mo1 Mo2 49.2(2) . . ?
O18 Mo1 O2 84.8(3) . 10_554 ?
O18 Mo1 O10 158.8(3) . . ?
O18 Mo1 O10 90.9(3) . 10_554 ?
O23 Mo1 Mo1 84.7(3) . 10_554 ?
O23 Mo1 Mo2 96.4(3) . . ?
O23 Mo1 O2 168.2(4) . 10_554 ?
O23 Mo1 O10 95.1(4) . . ?
O23 Mo1 O10 95.2(4) . 10_554 ?
O23 Mo1 O18 103.0(4) . . ?
O23 Mo1 O24 102.9(4) . . ?
O24 Mo1 Mo1 130.6(2) . 10_554 ?
O24 Mo1 Mo2 49.0(2) . . ?
O24 Mo1 O2 84.9(3) . 10_554 ?
O24 Mo1 O10 90.9(3) . . ?
O24 Mo1 O10 158.8(3) . 10_554 ?
O24 Mo1 O18 95.5(3) . . ?
O9 Mo2 Mo1 136.2(3) . . ?
O9 Mo2 O39 73.7(3) . 20_656 ?
O9 Mo2 Mo17 133.0(4) . . ?
O18 Mo2 Mo1 48.0(2) . . ?
O18 Mo2 O9 163.1(3) . . ?
O18 Mo2 O28 87.9(4) . . ?
O18 Mo2 O39 89.4(3) . 20_656 ?
O18 Mo2 Mo17 46.6(3) . . ?
O24 Mo2 Mo1 47.9(2) . . ?
O24 Mo2 O9 88.3(4) . . ?
O24 Mo2 O18 93.3(3) . . ?
O24 Mo2 O28 162.5(3) . . ?
O24 Mo2 O39 89.7(3) . 20_656 ?
O24 Mo2 Mo17 46.7(3) . . ?
O28 Mo2 Mo1 135.9(3) . . ?
O28 Mo2 O9 85.7(4) . . ?
O28 Mo2 O39 72.9(3) . 20_656 ?
O28 Mo2 Mo17 132.3(4) . . ?
O35 Mo2 Mo1 98.6(3) . . ?
O35 Mo2 O9 91.4(4) . . ?
O35 Mo2 O18 104.5(4) . . ?
O35 Mo2 O24 104.3(4) . . ?
O35 Mo2 O28 92.3(4) . . ?
O35 Mo2 O39 159.4(4) . 20_656 ?
O35 Mo2 Mo17 110.1(4) . . ?
O39 Mo2 Mo1 102.0(2) 20_656 . ?
O39 Mo2 Mo17 90.5(4) 20_656 . ?
O11 Mo3 Mo4 48.4(2) . . ?
O11 Mo3 O16 94.3(3) . . ?
O11 Mo3 O28 164.2(4) . . ?
O11 Mo3 O39 90.5(3) . 20_656 ?
O11 Mo3 O40 88.5(3) . 20_656 ?
O11 Mo3 Mo16 48.0(3) . . ?
O16 Mo3 Mo4 48.5(2) . . ?
O16 Mo3 O28 88.4(4) . . ?
O16 Mo3 O39 90.9(3) . 20_656 ?
O16 Mo3 O40 165.4(3) . 20_656 ?
O16 Mo3 Mo16 46.4(3) . . ?
O28 Mo3 Mo4 136.9(3) . . ?
O28 Mo3 O40 85.1(4) . 20_656 ?
O28 Mo3 Mo16 132.0(4) . . ?
O37 Mo3 Mo4 97.5(3) . . ?
O37 Mo3 O11 104.5(4) . . ?
O37 Mo3 O16 102.5(4) . . ?
O37 Mo3 O28 89.9(4) . . ?
O37 Mo3 O39 158.9(4) . 20_656 ?
O37 Mo3 O40 90.6(4) . 20_656 ?
O37 Mo3 Mo16 111.8(4) . . ?
O39 Mo3 Mo4 103.6(3) 20_656 . ?
O39 Mo3 O28 73.9(4) 20_656 . ?
O39 Mo3 O40 74.7(3) 20_656 20_656 ?
O39 Mo3 Mo16 89.3(4) 20_656 . ?
O40 Mo3 Mo4 136.9(2) 20_656 . ?
O40 Mo3 Mo16 134.0(3) 20_656 . ?
Mo3 Mo4 Mo7 178.72(7) . . ?
Mo3 Mo4 Na1 119.81(14) . . ?
Mo7 Mo4 Na1 61.23(13) . . ?
O4 Mo4 Mo3 139.1(2) . . ?
O4 Mo4 Mo7 40.1(2) . . ?
O4 Mo4 Na1 99.8(3) . . ?
O4 Mo4 O8 75.8(3) . . ?
O6 Mo4 Mo3 139.6(2) . . ?
O6 Mo4 Mo7 40.5(2) . . ?
O6 Mo4 Na1 41.7(2) . . ?
O6 Mo4 O4 77.3(3) . . ?
O6 Mo4 O8 76.6(3) . . ?
O8 Mo4 Mo3 94.1(2) . . ?
O8 Mo4 Mo7 84.7(2) . . ?
O8 Mo4 Na1 116.0(2) . . ?
O11 Mo4 Mo3 48.8(2) . . ?
O11 Mo4 Mo7 131.4(2) . . ?
O11 Mo4 Na1 82.2(3) . . ?
O11 Mo4 O4 158.5(3) . . ?
O11 Mo4 O6 90.9(3) . . ?
O11 Mo4 O8 84.0(3) . . ?
O11 Mo4 O16 95.2(3) . . ?
O15 Mo4 Mo3 95.5(3) . . ?
O15 Mo4 Mo7 85.7(3) . . ?
O15 Mo4 Na1 57.6(3) . . ?
O15 Mo4 O4 97.4(4) . . ?
O15 Mo4 O6 95.2(4) . . ?
O15 Mo4 O8 170.3(4) . . ?
O15 Mo4 O11 101.5(4) . . ?
O15 Mo4 O16 102.9(4) . . ?
O16 Mo4 Mo3 48.9(2) . . ?
O16 Mo4 Mo7 130.4(2) . . ?
O16 Mo4 Na1 158.8(3) . . ?
O16 Mo4 O4 90.3(3) . . ?
O16 Mo4 O6 159.3(3) . . ?
O16 Mo4 O8 84.4(3) . . ?
O7 Mo5 Mo6 91.6(2) . . ?
O16 Mo5 Mo6 135.5(2) . . ?
O16 Mo5 O7 77.7(3) . . ?
O17 Mo5 Mo6 48.3(3) . . ?
O17 Mo5 O7 81.8(3) . . ?
O17 Mo5 O16 159.2(3) . . ?
O17 Mo5 O18 87.5(3) . . ?
O18 Mo5 Mo6 135.7(2) . . ?
O18 Mo5 O7 78.4(3) . . ?
O18 Mo5 O16 84.8(3) . . ?
O19 Mo5 Mo6 98.0(3) . . ?
O19 Mo5 O7 170.4(4) . . ?
O19 Mo5 O16 95.4(4) . . ?
O19 Mo5 O17 104.5(4) . . ?
O19 Mo5 O18 94.5(4) . . ?
O19 Mo5 O26 105.1(4) . . ?
O26 Mo5 Mo6 48.5(2) . . ?
O26 Mo5 O7 81.4(3) . . ?
O26 Mo5 O16 87.1(3) . . ?
O26 Mo5 O17 93.6(4) . . ?
O26 Mo5 O18 159.4(3) . . ?
O17 Mo6 Mo5 48.7(3) . . ?
O17 Mo6 O21 88.0(3) . 27_565 ?
O17 Mo6 O22 86.5(4) . 27_565 ?
O17 Mo6 O26 94.2(4) . . ?
O17 Mo6 O36 159.5(4) . 27_565 ?
O21 Mo6 Mo5 101.0(2) 27_565 . ?
O22 Mo6 Mo5 135.3(3) 27_565 . ?
O22 Mo6 O21 71.6(3) 27_565 27_565 ?
O26 Mo6 Mo5 48.7(3) . . ?
O26 Mo6 O21 87.8(3) . 27_565 ?
O26 Mo6 O22 159.4(3) . 27_565 ?
O26 Mo6 O36 88.5(3) . 27_565 ?
O31 Mo6 Mo5 100.3(3) . . ?
O31 Mo6 O17 105.8(4) . . ?
O31 Mo6 O21 158.7(4) . 27_565 ?
O31 Mo6 O22 92.7(4) . 27_565 ?
O31 Mo6 O26 106.8(4) . . ?
O31 Mo6 O36 92.7(4) . 27_565 ?
O36 Mo6 Mo5 137.2(2) 27_565 . ?
O36 Mo6 O21 71.9(3) 27_565 27_565 ?
O36 Mo6 O22 83.9(4) 27_565 27_565 ?
Mo4 Mo7 Na1 65.69(13) . . ?
Mo8 Mo7 Mo4 178.29(8) . . ?
Mo8 Mo7 Na1 115.17(14) . . ?
O4 Mo7 Mo4 40.5(2) . . ?
O4 Mo7 Mo8 139.1(2) . . ?
O4 Mo7 Na1 104.5(3) . . ?
O4 Mo7 O5 74.8(3) . 20_656 ?
O4 Mo7 O6 77.3(3) . . ?
O5 Mo7 Mo4 83.3(2) 20_656 . ?
O5 Mo7 Mo8 95.0(2) 20_656 . ?
O5 Mo7 Na1 116.8(3) 20_656 . ?
O6 Mo7 Mo4 40.0(2) . . ?
O6 Mo7 Mo8 139.4(2) . . ?
O6 Mo7 Na1 45.0(3) . . ?
O6 Mo7 O5 75.5(3) . 20_656 ?
O12 Mo7 Mo4 130.1(3) . . ?
O12 Mo7 Mo8 49.4(3) . . ?
O12 Mo7 Na1 77.8(3) . . ?
O12 Mo7 O4 157.7(4) . . ?
O12 Mo7 O5 84.2(3) . 20_656 ?
O12 Mo7 O6 90.1(3) . . ?
O13 Mo7 Mo4 85.0(3) . . ?
O13 Mo7 Mo8 96.7(3) . . ?
O13 Mo7 Na1 56.7(3) . . ?
O13 Mo7 O4 96.7(4) . . ?
O13 Mo7 O5 168.3(4) . 20_656 ?
O13 Mo7 O6 94.8(4) . . ?
O13 Mo7 O12 102.7(4) . . ?
O13 Mo7 O14 103.8(4) . . ?
O14 Mo7 Mo4 130.1(2) . . ?
O14 Mo7 Mo8 49.6(2) . . ?
O14 Mo7 Na1 156.6(3) . . ?
O14 Mo7 O4 89.6(3) . . ?
O14 Mo7 O5 84.6(3) . 20_656 ?
O14 Mo7 O6 158.4(3) . . ?
O14 Mo7 O12 96.2(3) . . ?
O9 Mo8 Mo7 136.4(3) 27_565 . ?
O9 Mo8 O39 73.1(4) 27_565 . ?
O9 Mo8 O40 84.9(4) 27_565 . ?
O9 Mo8 Mo18 133.8(4) 27_565 . ?
O12 Mo8 Mo7 48.3(2) . . ?
O12 Mo8 O9 88.1(4) . 27_565 ?
O12 Mo8 O14 93.8(3) . . ?
O12 Mo8 O39 89.8(3) . . ?
O12 Mo8 O40 162.6(3) . . ?
O12 Mo8 Mo18 47.6(3) . . ?
O14 Mo8 Mo7 48.2(2) . . ?
O14 Mo8 O9 162.8(4) . 27_565 ?
O14 Mo8 O39 89.8(3) . . ?
O14 Mo8 O40 88.4(3) . . ?
O14 Mo8 Mo18 46.2(3) . . ?
O38 Mo8 Mo7 99.1(4) . . ?
O38 Mo8 O9 91.2(4) . 27_565 ?
O38 Mo8 O12 104.7(5) . . ?
O38 Mo8 O14 104.8(4) . . ?
O38 Mo8 O39 158.5(4) . . ?
O38 Mo8 O40 91.3(5) . . ?
O38 Mo8 Mo18 110.0(5) . . ?
O39 Mo8 Mo7 102.5(2) . . ?
O39 Mo8 Mo18 91.6(4) . . ?
O40 Mo8 Mo7 136.6(2) . . ?
O40 Mo8 O39 73.0(3) . . ?
O40 Mo8 Mo18 132.8(4) . . ?
O12 Mo9 Mo10 135.3(2) . . ?
O12 Mo9 O20 78.5(3) . 20_656 ?
O20 Mo9 Mo10 92.0(2) 20_656 . ?
O24 Mo9 Mo10 136.4(2) 27_565 . ?
O24 Mo9 O12 85.0(3) 27_565 . ?
O24 Mo9 O20 78.9(3) 27_565 20_656 ?
O25 Mo9 Mo10 48.7(3) . . ?
O25 Mo9 O12 159.3(3) . . ?
O25 Mo9 O20 81.1(3) . 20_656 ?
O25 Mo9 O24 87.7(3) . 27_565 ?
O25 Mo9 O41 93.7(4) . . ?
O34 Mo9 Mo10 98.2(3) . . ?
O34 Mo9 O12 94.6(4) . . ?
O34 Mo9 O20 169.8(4) . 20_656 ?
O34 Mo9 O24 93.1(4) . 27_565 ?
O34 Mo9 O25 105.1(4) . . ?
O34 Mo9 O41 105.6(4) . . ?
O41 Mo9 Mo10 48.4(2) . . ?
O41 Mo9 O12 86.9(3) . . ?
O41 Mo9 O20 81.7(3) . 20_656 ?
O41 Mo9 O24 160.1(3) . 27_565 ?
O21 Mo10 Mo9 100.3(2) . . ?
O22 Mo10 Mo9 135.4(3) . . ?
O22 Mo10 O21 70.7(3) . . ?
O25 Mo10 Mo9 47.8(3) . . ?
O25 Mo10 O21 86.8(3) . . ?
O25 Mo10 O22 87.7(4) . . ?
O25 Mo10 O42 157.8(3) . . ?
O30 Mo10 Mo9 100.6(3) . . ?
O30 Mo10 O21 159.1(4) . . ?
O30 Mo10 O22 93.9(4) . . ?
O30 Mo10 O25 107.0(4) . . ?
O30 Mo10 O41 106.8(4) . . ?
O30 Mo10 O42 94.0(4) . . ?
O41 Mo10 Mo9 48.5(2) . . ?
O41 Mo10 O21 87.5(3) . . ?
O41 Mo10 O22 158.2(3) . . ?
O41 Mo10 O25 92.9(4) . . ?
O41 Mo10 O42 87.5(3) . . ?
O42 Mo10 Mo9 135.9(3) . . ?
O42 Mo10 O21 71.0(3) . . ?
O42 Mo10 O22 83.9(4) . . ?
O3 Mo11 Mo12 93.1(2) 20_656 . ?
O11 Mo11 Mo12 136.8(2) . . ?
O11 Mo11 O3 77.5(3) . 20_656 ?
O11 Mo11 O14 84.1(3) . 20_656 ?
O14 Mo11 Mo12 135.8(2) 20_656 . ?
O14 Mo11 O3 78.6(3) 20_656 20_656 ?
O27 Mo11 Mo12 48.5(3) . . ?
O27 Mo11 O3 82.5(3) . 20_656 ?
O27 Mo11 O11 88.3(3) . . ?
O27 Mo11 O14 160.8(3) . 20_656 ?
O27 Mo11 O33 94.3(4) . . ?
O32 Mo11 Mo12 98.7(3) . . ?
O32 Mo11 O3 168.3(4) . 20_656 ?
O32 Mo11 O11 94.1(4) . . ?
O32 Mo11 O14 92.5(4) . 20_656 ?
O32 Mo11 O27 105.6(4) . . ?
O32 Mo11 O33 105.0(4) . . ?
O33 Mo11 Mo12 49.0(2) . . ?
O33 Mo11 O3 82.4(3) . 20_656 ?
O33 Mo11 O11 159.2(3) . . ?
O33 Mo11 O14 86.9(3) . 20_656 ?
O21 Mo12 Mo11 99.04(19) . . ?
O27 Mo12 Mo11 48.1(3) . . ?
O27 Mo12 O21 87.2(3) . . ?
O27 Mo12 O33 93.3(4) . . ?
O27 Mo12 O36 158.0(4) . . ?
O27 Mo12 O42 87.4(4) . . ?
O29 Mo12 Mo11 101.5(3) . . ?
O29 Mo12 O21 159.4(4) . . ?
O29 Mo12 O27 106.9(4) . . ?
O29 Mo12 O33 107.5(4) . . ?
O29 Mo12 O36 93.9(4) . . ?
O29 Mo12 O42 94.6(4) . . ?
O33 Mo12 Mo11 48.4(2) . . ?
O33 Mo12 O21 86.0(3) . . ?
O33 Mo12 O36 87.3(3) . . ?
O33 Mo12 O42 156.6(3) . . ?
O36 Mo12 Mo11 135.5(2) . . ?
O36 Mo12 O21 70.8(3) . . ?
O36 Mo12 O42 83.6(3) . . ?
O42 Mo12 Mo11 135.2(3) . . ?
O42 Mo12 O21 70.6(3) . . ?
Mo14 Mo13 Mo15 59.68(5) . . ?
Mo14 Mo13 Mo16 114.8(2) . . ?
Mo14 Mo13 Mo18 175.1(3) . . ?
Mo15 Mo13 Mo16 172.2(3) . . ?
Mo15 Mo13 Mo18 116.7(2) . . ?
O1 Mo13 Mo14 49.4(2) . . ?
O1 Mo13 Mo15 49.3(2) . . ?
O1 Mo13 O4 164.4(3) . . ?
O1 Mo13 O5 89.8(3) . 20_656 ?
O1 Mo13 O8 89.9(3) . . ?
O1 Mo13 Mo16 123.2(3) . . ?
O1 Mo13 Mo18 125.8(3) . . ?
O3 Mo13 Mo14 95.6(3) . . ?
O3 Mo13 Mo15 48.3(3) . . ?
O3 Mo13 O1 96.7(4) . . ?
O3 Mo13 O4 92.7(4) . . ?
O3 Mo13 O5 90.3(3) . 20_656 ?
O3 Mo13 O8 166.6(4) . . ?
O3 Mo13 Mo16 139.5(4) . . ?
O3 Mo13 Mo18 83.4(3) . . ?
O4 Mo13 Mo14 141.9(2) . . ?
O4 Mo13 Mo15 140.9(2) . . ?
O4 Mo13 O5 77.7(3) . 20_656 ?
O4 Mo13 O8 78.5(3) . . ?
O4 Mo13 Mo16 46.9(3) . . ?
O4 Mo13 Mo18 43.0(3) . . ?
O5 Mo13 Mo14 139.1(2) 20_656 . ?
O5 Mo13 Mo15 97.3(2) 20_656 . ?
O5 Mo13 Mo16 83.8(3) 20_656 . ?
O5 Mo13 Mo18 36.2(3) 20_656 . ?
O7 Mo13 Mo14 48.3(3) . . ?
O7 Mo13 Mo15 95.6(3) . . ?
O7 Mo13 O1 96.9(3) . . ?
O7 Mo13 O3 100.1(4) . . ?
O7 Mo13 O4 93.6(3) . . ?
O7 Mo13 O5 166.8(4) . 20_656 ?
O7 Mo13 O8 90.6(3) . . ?
O7 Mo13 Mo16 83.0(3) . . ?
O7 Mo13 Mo18 136.6(4) . . ?
O8 Mo13 Mo14 97.6(2) . . ?
O8 Mo13 Mo15 139.2(2) . . ?
O8 Mo13 O5 78.1(3) . 20_656 ?
O8 Mo13 Mo16 33.5(3) . . ?
O8 Mo13 Mo18 83.3(3) . . ?
Mo16 Mo13 Mo18 68.4(3) . . ?
Mo13 Mo14 Mo17 174.0(2) . 10_554 ?
Mo13 Mo14 Mo17 116.5(2) . . ?
Mo15 Mo14 Mo13 60.25(5) . . ?
Mo15 Mo14 Mo17 174.4(2) . . ?
Mo15 Mo14 Mo17 116.5(2) . 10_554 ?
O1 Mo14 Mo13 49.4(2) . . ?
O1 Mo14 Mo15 49.6(2) . . ?
O1 Mo14 O2 89.8(3) . . ?
O1 Mo14 O2 90.0(3) . 10_554 ?
O1 Mo14 O10 164.0(3) . 10_554 ?
O1 Mo14 Mo17 124.6(3) . 10_554 ?
O1 Mo14 Mo17 124.9(3) . . ?
O2 Mo14 Mo13 97.3(2) 10_554 . ?
O2 Mo14 Mo13 139.2(2) . . ?
O2 Mo14 Mo15 139.5(2) 10_554 . ?
O2 Mo14 Mo15 97.5(2) . . ?
O2 Mo14 O2 77.9(4) 10_554 . ?
O2 Mo14 Mo17 82.3(3) 10_554 10_554 ?
O2 Mo14 Mo17 34.8(3) . 10_554 ?
O2 Mo14 Mo17 82.4(3) . . ?
O2 Mo14 Mo17 35.0(3) 10_554 . ?
O7 Mo14 Mo13 48.5(3) . . ?
O7 Mo14 Mo15 96.2(3) . . ?
O7 Mo14 O1 97.1(3) . . ?
O7 Mo14 O2 90.1(3) . 10_554 ?
O7 Mo14 O2 166.1(3) . . ?
O7 Mo14 O10 93.2(3) . 10_554 ?
O7 Mo14 O20 100.6(4) . . ?
O7 Mo14 Mo17 137.4(3) . 10_554 ?
O7 Mo14 Mo17 83.7(3) . . ?
O10 Mo14 Mo13 141.6(2) 10_554 . ?
O10 Mo14 Mo15 141.3(2) 10_554 . ?
O10 Mo14 O2 77.6(3) 10_554 . ?
O10 Mo14 O2 77.7(3) 10_554 10_554 ?
O10 Mo14 Mo17 44.2(3) 10_554 . ?
O10 Mo14 Mo17 44.2(3) 10_554 10_554 ?
O20 Mo14 Mo13 96.4(3) . . ?
O20 Mo14 Mo15 48.5(3) . . ?
O20 Mo14 O1 97.3(3) . . ?
O20 Mo14 O2 166.2(4) . 10_554 ?
O20 Mo14 O2 90.4(3) . . ?
O20 Mo14 O10 92.9(3) . 10_554 ?
O20 Mo14 Mo17 83.9(3) . 10_554 ?
O20 Mo14 Mo17 137.0(4) . . ?
Mo17 Mo14 Mo17 66.4(4) . 10_554 ?
Mo13 Mo15 Mo16 114.6(2) . 27_565 ?
Mo13 Mo15 Mo18 174.4(3) . 27_565 ?
Mo14 Mo15 Mo13 60.08(5) . . ?
Mo14 Mo15 Mo16 171.5(3) . 27_565 ?
Mo14 Mo15 Mo18 117.3(2) . 27_565 ?
O1 Mo15 Mo13 49.4(2) . . ?
O1 Mo15 Mo14 49.6(2) . . ?
O1 Mo15 O5 89.6(3) . . ?
O1 Mo15 O6 164.1(3) . 27_565 ?
O1 Mo15 O8 89.4(3) . 27_565 ?
O1 Mo15 Mo16 121.9(3) . 27_565 ?
O1 Mo15 Mo18 125.0(3) . 27_565 ?
O3 Mo15 Mo13 49.1(3) . . ?
O3 Mo15 Mo14 96.5(3) . . ?
O3 Mo15 O1 97.6(4) . . ?
O3 Mo15 O5 166.0(4) . . ?
O3 Mo15 O6 92.4(4) . 27_565 ?
O3 Mo15 O8 89.9(3) . 27_565 ?
O3 Mo15 Mo16 83.2(3) . 27_565 ?
O3 Mo15 Mo18 136.3(4) . 27_565 ?
O5 Mo15 Mo13 138.9(2) . . ?
O5 Mo15 Mo14 97.3(2) . . ?
O5 Mo15 Mo16 82.8(3) . 27_565 ?
O5 Mo15 Mo18 35.5(3) . 27_565 ?
O6 Mo15 Mo13 141.4(2) 27_565 . ?
O6 Mo15 Mo14 141.4(2) 27_565 . ?
O6 Mo15 O5 78.2(3) 27_565 . ?
O6 Mo15 O8 78.2(3) 27_565 27_565 ?
O6 Mo15 Mo16 47.0(3) 27_565 27_565 ?
O6 Mo15 Mo18 44.0(3) 27_565 27_565 ?
O8 Mo15 Mo13 96.9(2) 27_565 . ?
O8 Mo15 Mo14 139.0(2) 27_565 . ?
O8 Mo15 O5 78.1(3) 27_565 . ?
O8 Mo15 Mo16 32.6(3) 27_565 27_565 ?
O8 Mo15 Mo18 82.3(3) 27_565 27_565 ?
O20 Mo15 Mo13 96.4(3) . . ?
O20 Mo15 Mo14 48.7(3) . . ?
O20 Mo15 O1 97.5(4) . . ?
O20 Mo15 O3 100.5(4) . . ?
O20 Mo15 O5 90.4(3) . . ?
O20 Mo15 O6 92.8(4) . 27_565 ?
O20 Mo15 O8 166.6(4) . 27_565 ?
O20 Mo15 Mo16 139.8(4) . 27_565 ?
O20 Mo15 Mo18 84.3(3) . 27_565 ?
Mo16 Mo15 Mo18 67.4(3) 27_565 27_565 ?
Mo7 Na1 Mo4 53.08(12) . . ?
O6 Na1 Mo4 33.6(2) . . ?
O6 Na1 Mo7 36.4(2) . . ?
O6 Na1 O13 61.5(3) . . ?
O6 Na1 O15 125.8(4) . 8 ?
O6 Na1 O37 154.0(5) . 8 ?
O13 Na1 Mo4 62.8(2) . . ?
O13 Na1 Mo7 28.76(18) . . ?
O15 Na1 Mo4 95.8(3) 8 . ?
O15 Na1 Mo7 108.6(3) 8 . ?
O15 Na1 O13 81.1(3) 8 . ?
O15 Na1 O37 72.7(4) 8 8 ?
O27 Na1 Mo4 75.4(3) . . ?
O27 Na1 Mo7 110.8(3) . . ?
O27 Na1 O6 74.8(3) . . ?
O27 Na1 O13 135.1(4) . . ?
O27 Na1 O15 120.6(4) . 8 ?
O27 Na1 O37 79.9(4) . 8 ?
O27 Na1 O43 147.8(6) . . ?
O37 Na1 Mo4 142.2(4) 8 . ?
O37 Na1 Mo7 164.7(4) 8 . ?
O37 Na1 O13 144.4(4) 8 . ?
O41 Na1 Mo4 110.7(3) . . ?
O41 Na1 Mo7 80.5(3) . . ?
O41 Na1 O6 77.8(4) . . ?
O41 Na1 O13 100.8(4) . . ?
O41 Na1 O15 151.3(5) . 8 ?
O41 Na1 O27 78.3(4) . . ?
O41 Na1 O37 91.5(4) . 8 ?
O41 Na1 O43 80.0(5) . . ?
O43 Na1 Mo4 135.2(5) . . ?
O43 Na1 Mo7 88.6(5) . . ?
O43 Na1 O6 123.2(6) . . ?
O43 Na1 O13 72.5(5) . . ?
O43 Na1 O15 73.2(5) . 8 ?
O43 Na1 O37 77.1(5) . 8 ?
O34 Na2 O30 113.8(8) . 5 ?
O43 Na2 O30 137.3(9) . 5 ?
O43 Na2 O34 82.1(7) . . ?
O43 Na2 O44 118.1(10) . . ?
O44 Na2 O30 104.5(9) . 5 ?
O44 Na2 O34 67.7(8) . . ?
Mo14 O1 Mo13 81.1(3) . . ?
Mo15 O1 Mo13 81.4(3) . . ?
Mo15 O1 Mo14 80.8(3) . . ?
Mo14 O2 Mo1 98.7(3) . 10_554 ?
Mo14 O2 Mo1 98.9(3) 10_554 10_554 ?
Mo14 O2 Mo14 101.3(4) 10_554 . ?
Mo17 O2 Mo1 3.5(4) 10_554 10_554 ?
Mo17 O2 Mo14 100.9(5) 10_554 10_554 ?
Mo17 O2 Mo14 101.0(5) 10_554 . ?
Mo13 O3 Mo11 137.2(5) . 27_565 ?
Mo15 O3 Mo11 138.4(5) . 27_565 ?
Mo15 O3 Mo13 82.7(3) . . ?
Mo4 O4 Mo13 105.1(4) . . ?
Mo7 O4 Mo4 99.3(3) . . ?
Mo7 O4 Mo13 107.1(4) . . ?
Mo13 O4 Mo16 87.6(5) . . ?
Mo18 O4 Mo13 93.4(5) . . ?
Mo18 O4 Mo16 105.6(5) . . ?
Mo13 O5 Mo7 98.1(3) 27_565 27_565 ?
Mo15 O5 Mo7 98.3(3) . 27_565 ?
Mo15 O5 Mo13 101.1(4) . 27_565 ?
Mo18 O5 Mo7 3.9(4) 27_565 27_565 ?
Mo18 O5 Mo15 101.5(5) 27_565 . ?
Mo4 O6 Mo7 99.5(3) . . ?
Mo4 O6 Mo15 104.9(3) . 20_656 ?
Mo4 O6 Na1 104.7(4) . . ?
Mo7 O6 Mo15 105.7(4) . 20_656 ?
Mo7 O6 Na1 98.6(4) . . ?
Mo15 O6 Na1 137.7(4) 20_656 . ?
Mo15 O6 Mo16 87.7(5) 20_656 . ?
Mo15 O6 Mo18 92.4(5) 20_656 . ?
Mo16 O6 Na1 119.9(5) . . ?
Mo18 O6 Na1 110.1(5) . . ?
Mo18 O6 Mo16 102.2(5) . . ?
Mo13 O7 Mo5 137.4(4) . . ?
Mo14 O7 Mo5 137.6(4) . . ?
Mo14 O7 Mo13 83.2(3) . . ?
Mo13 O8 Mo4 98.2(3) . . ?
Mo13 O8 Mo15 101.4(4) . 20_656 ?
Mo15 O8 Mo4 98.0(3) 20_656 . ?
Mo16 O8 Mo13 100.9(5) . . ?
Mo16 O8 Mo15 103.0(5) . 20_656 ?
Mo2 O9 Mo8 107.4(4) . 20_656 ?
Mo1 O10 Mo1 100.5(3) 10_554 . ?
Mo1 O10 Mo14 105.5(3) . 10_554 ?
Mo1 O10 Mo14 105.4(3) 10_554 10_554 ?
Mo1 O10 Mo17 14.4(3) 10_554 10_554 ?
Mo1 O10 Mo17 103.9(4) . 10_554 ?
Mo17 O10 Mo14 91.2(5) . 10_554 ?
Mo17 O10 Mo14 91.0(5) 10_554 10_554 ?
Mo17 O10 Mo17 103.4(5) 10_554 . ?
Mo3 O11 Mo11 133.2(4) . . ?
Mo4 O11 Mo3 82.8(3) . . ?
Mo4 O11 Mo11 144.0(4) . . ?
Mo16 O11 Mo3 81.8(4) . . ?
Mo16 O11 Mo11 141.9(5) . . ?
Mo7 O12 Mo8 82.3(3) . . ?
Mo7 O12 Mo9 145.4(5) . . ?
Mo8 O12 Mo9 132.3(4) . . ?
Mo18 O12 Mo8 82.2(5) . . ?
Mo18 O12 Mo9 143.2(6) . . ?
Mo7 O13 Na1 94.5(4) . . ?
Mo18 O13 Na1 95.3(5) . . ?
Mo7 O14 Mo8 82.2(3) . . ?
Mo7 O14 Mo11 145.4(4) . 27_565 ?
Mo8 O14 Mo11 132.4(4) . 27_565 ?
Mo18 O14 Mo8 83.2(5) . . ?
Mo18 O14 Mo11 142.0(6) . 27_565 ?
Mo4 O15 Na1 139.2(5) . 8 ?
Mo3 O16 Mo5 132.0(4) . . ?
Mo4 O16 Mo3 82.6(3) . . ?
Mo4 O16 Mo5 145.4(4) . . ?
Mo16 O16 Mo3 83.1(4) . . ?
Mo16 O16 Mo5 141.2(6) . . ?
Mo6 O17 Mo5 83.0(3) . . ?
Mo1 O18 Mo2 82.8(3) . . ?
Mo1 O18 Mo5 144.9(4) . . ?
Mo2 O18 Mo5 132.3(4) . . ?
Mo17 O18 Mo2 83.9(4) . . ?
Mo17 O18 Mo5 141.4(5) . . ?
Mo14 O20 Mo9 137.3(5) . 27_565 ?
Mo15 O20 Mo9 137.9(5) . 27_565 ?
Mo15 O20 Mo14 82.8(3) . . ?
Mo6 O21 Mo10 102.9(3) 20_656 . ?
Mo6 O21 Mo12 102.6(3) 20_656 . ?
Mo12 O21 Mo10 102.1(3) . . ?
Mo10 O22 Mo6 113.6(4) . 20_656 ?
Mo1 O24 Mo2 83.1(3) . . ?
Mo1 O24 Mo9 144.3(4) . 20_656 ?
Mo2 O24 Mo9 132.6(4) . 20_656 ?
Mo17 O24 Mo2 84.0(4) . . ?
Mo17 O24 Mo9 141.2(5) . 20_656 ?
Mo9 O25 Mo10 83.6(3) . . ?
Mo5 O26 Na3 142.1(5) . 27_565 ?
Mo6 O26 Mo5 82.8(3) . . ?
Mo6 O26 Na3 130.3(5) . 27_565 ?
Mo11 O27 Mo12 83.4(3) . . ?
Mo11 O27 Na1 142.6(5) . . ?
Mo12 O27 Na1 133.9(5) . . ?
Mo2 O28 Mo3 106.6(4) . . ?
Mo10 O30 Na2 123.5(6) . 5 ?
Mo11 O33 Mo12 82.7(3) . . ?
Mo11 O33 Na3 140.9(5) . . ?
Mo12 O33 Na3 131.0(5) . . ?
Mo9 O34 Na2 134.1(6) . . ?
Mo6 O36 Mo12 113.3(4) 20_656 . ?
Mo3 O37 Na1 134.6(5) . 8 ?
Mo2 O39 Mo8 104.0(4) 27_565 . ?
Mo3 O39 Mo2 104.9(4) 27_565 27_565 ?
Mo3 O39 Mo8 105.0(4) 27_565 . ?
Mo3 O40 Mo8 105.4(4) 27_565 . ?
Mo9 O41 Na1 139.1(5) . . ?
Mo10 O41 Mo9 83.1(3) . . ?
Mo10 O41 Na1 137.3(5) . . ?
Mo10 O42 Mo12 115.0(4) . . ?
Na1 O43 Na2 140.2(9) . . ?
Na1 O43 Na3 105.3(7) . 21 ?
Na2 O43 Na3 111.1(8) . 21 ?
O26 Na3 O48 80.2(7) 20_656 . ?
O33 Na3 O26 61.2(4) . 20_656 ?
O33 Na3 O43 132.7(8) . 21_655 ?
O33 Na3 O48 84.2(8) . . ?
O43 Na3 O26 71.6(6) 21_655 20_656 ?
O43 Na3 O48 90.2(8) 21_655 . ?
O50 Na3 O26 149.7(10) . 20_656 ?
O50 Na3 O33 90.1(7) . . ?
O50 Na3 O43 136.7(9) . 21_655 ?
O50 Na3 O48 88.1(10) . . ?
Na3 O50 Na3 97.8(17) . 15_534 ?
Mo3 Mo16 Mo13 134.3(4) . . ?
Mo3 Mo16 Mo15 132.7(4) . 20_656 ?
Mo13 Mo16 Mo15 67.9(2) . 20_656 ?
O4 Mo16 Mo3 139.2(5) . . ?
O4 Mo16 Mo13 45.5(3) . . ?
O4 Mo16 Mo15 87.7(4) . 20_656 ?
O4 Mo16 O6 73.7(5) . . ?
O4 Mo16 O15 79.0(5) . . ?
O6 Mo16 Mo3 136.1(5) . . ?
O6 Mo16 Mo13 88.7(4) . . ?
O6 Mo16 Mo15 45.3(3) . 20_656 ?
O6 Mo16 O15 76.1(5) . . ?
O8 Mo16 Mo3 114.7(7) . . ?
O8 Mo16 Mo13 45.6(4) . . ?
O8 Mo16 Mo15 44.3(4) . 20_656 ?
O8 Mo16 O4 88.6(6) . . ?
O8 Mo16 O6 87.9(6) . . ?
O8 Mo16 O11 105.1(7) . . ?
O8 Mo16 O15 161.9(7) . . ?
O8 Mo16 O16 108.2(7) . . ?
O11 Mo16 Mo3 50.2(3) . . ?
O11 Mo16 Mo13 150.7(7) . . ?
O11 Mo16 Mo15 90.0(4) . 20_656 ?
O11 Mo16 O4 157.5(8) . . ?
O11 Mo16 O6 88.9(5) . . ?
O11 Mo16 O15 83.2(6) . . ?
O15 Mo16 Mo3 83.1(4) . . ?
O15 Mo16 Mo13 124.4(5) . . ?
O15 Mo16 Mo15 121.2(5) . 20_656 ?
O16 Mo16 Mo3 50.5(3) . . ?
O16 Mo16 Mo13 92.2(5) . . ?
O16 Mo16 Mo15 152.5(7) . 20_656 ?
O16 Mo16 O4 91.5(5) . . ?
O16 Mo16 O6 158.2(8) . . ?
O16 Mo16 O11 100.6(6) . . ?
O16 Mo16 O15 85.5(6) . . ?
Mo2 Mo17 Mo14 130.6(4) . 10_554 ?
Mo2 Mo17 Mo14 130.8(4) . . ?
Mo14 Mo17 Mo14 66.6(3) . 10_554 ?
O2 Mo17 Mo2 110.3(6) 10_554 . ?
O2 Mo17 Mo14 44.2(4) 10_554 10_554 ?
O2 Mo17 Mo14 44.1(4) 10_554 . ?
O2 Mo17 O10 87.2(6) 10_554 10_554 ?
O2 Mo17 O10 87.1(6) 10_554 . ?
O2 Mo17 O18 102.3(7) 10_554 . ?
O2 Mo17 O23 164.8(7) 10_554 . ?
O2 Mo17 O24 102.3(7) 10_554 . ?
O10 Mo17 Mo2 139.4(5) 10_554 . ?
O10 Mo17 Mo2 138.9(5) . . ?
O10 Mo17 Mo14 44.6(3) . 10_554 ?
O10 Mo17 Mo14 44.8(3) 10_554 . ?
O10 Mo17 Mo14 87.8(4) 10_554 10_554 ?
O10 Mo17 Mo14 87.9(4) . . ?
O10 Mo17 O10 75.7(5) 10_554 . ?
O10 Mo17 O23 81.0(5) 10_554 . ?
O10 Mo17 O23 80.8(5) . . ?
O18 Mo17 Mo2 49.5(3) . . ?
O18 Mo17 Mo14 146.5(6) . 10_554 ?
O18 Mo17 Mo14 90.1(5) . . ?
O18 Mo17 O10 164.2(8) . . ?
O18 Mo17 O10 91.9(5) . 10_554 ?
O18 Mo17 O23 87.6(6) . . ?
O18 Mo17 O24 98.7(6) . . ?
O23 Mo17 Mo2 84.9(5) . . ?
O23 Mo17 Mo14 125.6(5) . . ?
O23 Mo17 Mo14 125.2(5) . 10_554 ?
O24 Mo17 Mo2 49.2(3) . . ?
O24 Mo17 Mo14 146.4(7) . . ?
O24 Mo17 Mo14 90.0(5) . 10_554 ?
O24 Mo17 O10 91.6(5) . . ?
O24 Mo17 O10 163.9(8) . 10_554 ?
O24 Mo17 O23 87.4(6) . . ?
Mo8 Mo18 Mo13 131.0(5) . . ?
Mo8 Mo18 Mo15 129.4(5) . 20_656 ?
Mo13 Mo18 Mo15 65.6(3) . 20_656 ?
O4 Mo18 Mo8 141.1(6) . . ?
O4 Mo18 Mo13 43.6(3) . . ?
O4 Mo18 Mo15 86.6(4) . 20_656 ?
O4 Mo18 O6 76.2(5) . . ?
O4 Mo18 O13 83.0(6) . . ?
O5 Mo18 Mo8 109.6(6) 20_656 . ?
O5 Mo18 Mo13 44.1(4) 20_656 . ?
O5 Mo18 Mo15 43.0(4) 20_656 20_656 ?
O5 Mo18 O4 85.9(6) 20_656 . ?
O5 Mo18 O6 85.3(6) 20_656 . ?
O5 Mo18 O12 100.0(7) 20_656 . ?
O5 Mo18 O13 163.8(8) 20_656 . ?
O5 Mo18 O14 102.2(7) 20_656 . ?
O6 Mo18 Mo8 138.4(6) . . ?
O6 Mo18 Mo13 87.1(4) . . ?
O6 Mo18 Mo15 43.7(3) . 20_656 ?
O6 Mo18 O13 80.7(6) . . ?
O12 Mo18 Mo8 50.2(4) . . ?
O12 Mo18 Mo13 144.1(7) . . ?
O12 Mo18 Mo15 88.0(5) . 20_656 ?
O12 Mo18 O4 164.5(8) . . ?
O12 Mo18 O6 89.9(6) . . ?
O12 Mo18 O13 88.0(6) . . ?
O13 Mo18 Mo8 86.3(5) . . ?
O13 Mo18 Mo13 126.6(5) . . ?
O13 Mo18 Mo15 124.2(5) . 20_656 ?
O14 Mo18 Mo8 50.5(4) . . ?
O14 Mo18 Mo13 89.9(5) . . ?
O14 Mo18 Mo15 145.2(7) . 20_656 ?
O14 Mo18 O4 92.0(6) . . ?
O14 Mo18 O6 165.7(8) . . ?
O14 Mo18 O12 100.6(6) . . ?
O14 Mo18 O13 90.0(6) . . ?

loop_
_geom_bond_atom_site_label_1
_geom_bond_atom_site_label_2
_geom_bond_distance
_geom_bond_site_symmetry_2
_geom_bond_publ_flag
Mo1 Mo1 3.196(2) 10_554 ?
Mo1 Mo2 2.6120(16) . ?
Mo1 O2 2.259(8) 10_554 ?
Mo1 O10 2.076(8) 10_554 ?
Mo1 O10 2.081(8) . ?
Mo1 O18 1.956(8) . ?
Mo1 O23 1.665(8) . ?
Mo1 O24 1.953(8) . ?
Mo2 O9 2.078(10) . ?
Mo2 O18 1.994(8) . ?
Mo2 O24 1.986(8) . ?
Mo2 O28 2.073(10) . ?
Mo2 O35 1.682(9) . ?
Mo2 O39 2.129(9) 20_656 ?
Mo2 Mo17 2.608(11) . ?
Mo3 Mo4 2.6060(15) . ?
Mo3 O11 1.978(8) . ?
Mo3 O16 1.982(8) . ?
Mo3 O28 2.080(9) . ?
Mo3 O37 1.715(9) . ?
Mo3 O39 2.071(9) 20_656 ?
Mo3 O40 2.092(9) 20_656 ?
Mo3 Mo16 2.550(10) . ?
Mo4 Mo7 3.1594(16) . ?
Mo4 Na1 3.601(8) . ?
Mo4 O4 2.080(8) . ?
Mo4 O6 2.060(8) . ?
Mo4 O8 2.252(9) . ?
Mo4 O11 1.964(8) . ?
Mo4 O15 1.683(8) . ?
Mo4 O16 1.967(8) . ?
Mo5 Mo6 2.5529(13) . ?
Mo5 O7 2.326(9) . ?
Mo5 O16 2.114(8) . ?
Mo5 O17 1.934(9) . ?
Mo5 O18 2.109(8) . ?
Mo5 O19 1.692(8) . ?
Mo5 O26 1.932(8) . ?
Mo6 O17 1.920(9) . ?
Mo6 O21 2.224(8) 27_565 ?
Mo6 O22 2.112(9) 27_565 ?
Mo6 O26 1.927(8) . ?
Mo6 O31 1.694(8) . ?
Mo6 O36 2.100(9) 27_565 ?
Mo7 Mo8 2.5949(16) . ?
Mo7 Na1 3.464(8) . ?
Mo7 O4 2.064(8) . ?
Mo7 O5 2.285(8) 20_656 ?
Mo7 O6 2.080(8) . ?
Mo7 O12 1.954(8) . ?
Mo7 O13 1.672(8) . ?
Mo7 O14 1.951(8) . ?
Mo8 O9 2.097(9) 27_565 ?
Mo8 O12 1.988(9) . ?
Mo8 O14 1.994(8) . ?
Mo8 O38 1.676(10) . ?
Mo8 O39 2.140(9) . ?
Mo8 O40 2.108(9) . ?
Mo8 Mo18 2.565(12) . ?
Mo9 Mo10 2.5585(14) . ?
Mo9 O12 2.125(8) . ?
Mo9 O20 2.321(8) 20_656 ?
Mo9 O24 2.105(8) 27_565 ?
Mo9 O25 1.906(8) . ?
Mo9 O34 1.679(8) . ?
Mo9 O41 1.930(8) . ?
Mo10 O21 2.281(8) . ?
Mo10 O22 2.102(9) . ?
Mo10 O25 1.933(9) . ?
Mo10 O30 1.699(9) . ?
Mo10 O41 1.928(8) . ?
Mo10 O42 2.084(9) . ?
Mo11 Mo12 2.5656(13) . ?
Mo11 O3 2.304(8) 20_656 ?
Mo11 O11 2.112(8) . ?
Mo11 O14 2.131(8) 20_656 ?
Mo11 O27 1.921(9) . ?
Mo11 O32 1.686(9) . ?
Mo11 O33 1.933(8) . ?
Mo12 O21 2.274(8) . ?
Mo12 O27 1.935(8) . ?
Mo12 O29 1.699(9) . ?
Mo12 O33 1.951(8) . ?
Mo12 O36 2.102(8) . ?
Mo12 O42 2.115(9) . ?
Mo13 Mo14 2.5540(17) . ?
Mo13 Mo15 2.5584(18) . ?
Mo13 O1 1.964(8) . ?
Mo13 O3 1.949(9) . ?
Mo13 O4 2.088(8) . ?
Mo13 O5 2.134(8) 20_656 ?
Mo13 O7 1.925(8) . ?
Mo13 O8 2.127(9) . ?
Mo13 Mo16 2.925(11) . ?
Mo13 Mo18 3.023(13) . ?
Mo14 Mo15 2.5437(16) . ?
Mo14 O1 1.963(8) . ?
Mo14 O2 2.139(8) . ?
Mo14 O2 2.126(8) 10_554 ?
Mo14 O7 1.921(9) . ?
Mo14 O10 2.114(8) 10_554 ?
Mo14 O20 1.925(9) . ?
Mo14 Mo17 3.011(12) 10_554 ?
Mo14 Mo17 3.000(12) . ?
Mo15 O1 1.961(8) . ?
Mo15 O3 1.925(9) . ?
Mo15 O5 2.131(9) . ?
Mo15 O6 2.114(8) 27_565 ?
Mo15 O8 2.130(8) 27_565 ?
Mo15 O20 1.921(8) . ?
Mo15 Mo16 2.971(11) 27_565 ?
Mo15 Mo18 3.060(12) 27_565 ?
Na1 O6 2.477(11) . ?
Na1 O13 2.904(13) . ?
Na1 O15 2.500(11) 8 ?
Na1 O27 2.455(12) . ?
Na1 O37 2.548(12) 8 ?
Na1 O41 2.273(11) . ?
Na1 O43 2.455(19) . ?
Na2 O30 3.00(2) 5 ?
Na2 O34 2.88(2) . ?
Na2 O43 2.76(3) . ?
Na2 O44 2.78(4) . ?
O2 Mo17 1.751(14) 10_554 ?
O4 Mo16 2.137(13) . ?
O4 Mo18 2.065(14) . ?
O5 Mo18 1.813(15) 27_565 ?
O6 Mo16 2.175(13) . ?
O6 Mo18 2.125(14) . ?
O8 Mo16 1.645(15) . ?
O10 Mo17 2.101(13) . ?
O10 Mo17 2.091(13) 10_554 ?
O11 Mo16 1.914(13) . ?
O12 Mo18 1.913(14) . ?
O13 Mo18 2.164(16) . ?
O14 Mo18 1.865(14) . ?
O15 Mo16 2.324(15) . ?
O16 Mo16 1.860(12) . ?
O18 Mo17 1.906(13) . ?
O23 Mo17 2.186(15) . ?
O24 Mo17 1.909(13) . ?
O26 Na3 2.91(2) 27_565 ?
O33 Na3 2.87(2) . ?
O43 Na3 2.88(3) 21 ?
Na3 O48 3.00(3) . ?
Na3 O50 2.80(4) . ?

loop_
_geom_torsion_atom_site_label_1
_geom_torsion_atom_site_label_2
_geom_torsion_atom_site_label_3
_geom_torsion_atom_site_label_4
_geom_torsion
_geom_torsion_site_symmetry_1
_geom_torsion_site_symmetry_2
_geom_torsion_site_symmetry_3
_geom_torsion_site_symmetry_4
_geom_torsion_publ_flag
Mo3 Mo4 O15 Na1 -2.2(8) . . . 8 ?
Mo3 O16 Mo16 Mo13 -151.0(4) . . . . ?
Mo3 O16 Mo16 Mo15 -108.6(12) . . . 20_656 ?
Mo3 O16 Mo16 O4 163.5(5) . . . . ?
Mo3 O16 Mo16 O6 117.0(18) . . . . ?
Mo3 O16 Mo16 O8 -107.4(6) . . . . ?
Mo3 O16 Mo16 O11 2.5(6) . . . . ?
Mo3 O16 Mo16 O15 84.7(4) . . . . ?
Mo4 Mo3 O37 Na1 6.6(7) . . . 8 ?
Mo4 Mo7 O13 Na1 -64.1(2) . . . . ?
Mo5 O16 Mo16 Mo3 157.5(10) . . . . ?
Mo5 O16 Mo16 Mo13 6.5(10) . . . . ?
Mo5 O16 Mo16 Mo15 48.9(18) . . . 20_656 ?
Mo5 O16 Mo16 O4 -39.0(11) . . . . ?
Mo5 O16 Mo16 O6 -86(2) . . . . ?
Mo5 O16 Mo16 O8 50.1(12) . . . . ?
Mo5 O16 Mo16 O11 160.0(7) . . . . ?
Mo5 O16 Mo16 O15 -117.8(8) . . . . ?
Mo7 Mo4 O15 Na1 178.3(7) . . . 8 ?
Mo8 Mo7 O13 Na1 115.8(2) . . . . ?
Mo8 O14 Mo18 Mo13 148.2(4) . . . . ?
Mo8 O14 Mo18 Mo15 104.8(10) . . . 20_656 ?
Mo8 O14 Mo18 O4 -168.2(5) . . . . ?
Mo8 O14 Mo18 O5 105.5(6) . . . 20_656 ?
Mo8 O14 Mo18 O6 -134(3) . . . . ?
Mo8 O14 Mo18 O12 2.8(6) . . . . ?
Mo8 O14 Mo18 O13 -85.2(4) . . . . ?
Mo9 Mo10 O30 Na2 66.0(7) . . . 5 ?
Mo10 Mo9 O34 Na2 59.3(8) . . . . ?
Mo11 O14 Mo18 Mo8 -162.1(10) 27_565 . . . ?
Mo11 O14 Mo18 Mo13 -13.8(10) 27_565 . . . ?
Mo11 O14 Mo18 Mo15 -57.2(15) 27_565 . . 20_656 ?
Mo11 O14 Mo18 O4 29.7(12) 27_565 . . . ?
Mo11 O14 Mo18 O5 -56.5(11) 27_565 . . 20_656 ?
Mo11 O14 Mo18 O6 64(4) 27_565 . . . ?
Mo11 O14 Mo18 O12 -159.3(7) 27_565 . . . ?
Mo11 O14 Mo18 O13 112.8(9) 27_565 . . . ?
Mo13 O8 Mo16 Mo3 -128.8(4) . . . . ?
Mo13 O8 Mo16 Mo15 104.5(5) . . . 20_656 ?
Mo13 O8 Mo16 O4 16.5(5) . . . . ?
Mo13 O8 Mo16 O6 90.3(4) . . . . ?
Mo13 O8 Mo16 O11 178.5(5) . . . . ?
Mo13 O8 Mo16 O15 63(2) . . . . ?
Mo13 O8 Mo16 O16 -74.7(6) . . . . ?
Mo15 O8 Mo16 Mo3 126.7(4) 20_656 . . . ?
Mo15 O8 Mo16 Mo13 -104.5(5) 20_656 . . . ?
Mo15 O8 Mo16 O4 -88.0(5) 20_656 . . . ?
Mo15 O8 Mo16 O6 -14.3(5) 20_656 . . . ?
Mo15 O8 Mo16 O11 74.0(6) 20_656 . . . ?
Mo15 O8 Mo16 O15 -42(2) 20_656 . . . ?
Mo15 O8 Mo16 O16 -179.2(5) 20_656 . . . ?
Na1 Mo4 O15 Na1 119.8(9) . . . 8 ?
O4 Mo4 O15 Na1 -143.3(7) . . . 8 ?
O4 Mo7 O13 Na1 -102.9(3) . . . . ?
O5 Mo7 O13 Na1 -59(2) 20_656 . . . ?
O6 Mo4 O15 Na1 138.9(7) . . . 8 ?
O6 Mo7 O13 Na1 -25.2(3) . . . . ?
O11 Mo3 O37 Na1 -42.3(8) . . . 8 ?
O11 Mo4 O15 Na1 46.9(8) . . . 8 ?
O12 Mo7 O13 Na1 66.0(4) . . . . ?
O12 Mo9 O34 Na2 -77.8(8) . . . . ?
O14 Mo7 O13 Na1 165.8(3) . . . . ?
O16 Mo3 O37 Na1 55.6(8) . . . 8 ?
O16 Mo4 O15 Na1 -51.3(8) . . . 8 ?
O20 Mo9 O34 Na2 -125(2) 20_656 . . . ?
O21 Mo10 O30 Na2 -112.8(11) . . . 5 ?
O22 Mo10 O30 Na2 -71.7(7) . . . 5 ?
O24 Mo9 O34 Na2 -163.0(8) 27_565 . . . ?
O25 Mo9 O34 Na2 108.6(8) . . . . ?
O25 Mo10 O30 Na2 17.1(8) . . . 5 ?
O28 Mo3 O37 Na1 144.0(8) . . . 8 ?
O39 Mo3 O37 Na1 -176.3(8) 20_656 . . 8 ?
O40 Mo3 O37 Na1 -130.9(7) 20_656 . . 8 ?
O41 Mo9 O34 Na2 10.2(9) . . . . ?
O41 Mo10 O30 Na2 115.6(7) . . . 5 ?
O42 Mo10 O30 Na2 -155.9(7) . . . 5 ?
Mo16 Mo3 O37 Na1 7.9(9) . . . 8 ?

loop_
_smtbx_masks_void_nr
_smtbx_masks_void_average_x
_smtbx_masks_void_average_y
_smtbx_masks_void_average_z
_smtbx_masks_void_volume
_smtbx_masks_void_count_electrons
_smtbx_masks_void_content
1 0.000 0.250 0.125 186.5 26.5 '2.5 H2O'
2 0.000 0.250 0.625 186.5 24.1 '2.5 H2O'
3 0.000 0.750 0.375 186.5 27.3 '2.5 H2O'
4 0.000 0.750 0.875 186.5 24.9 '2.5 H2O'
5 0.163 0.000 0.750 30.1 7.8 '0.75 H2O'
6 0.163 0.500 0.250 30.1 9.9 '0.75 H2O'
7 0.250 0.087 0.500 30.1 8.7 '0.75 H2O'
8 0.250 0.413 0.000 30.1 10.9 '0.75 H2O'
9 0.250 0.587 0.500 30.1 10.9 '0.75 H2O'
10 0.250 0.913 0.000 30.1 8.8 '0.75 H2O'
11 0.337 0.000 0.250 30.1 9.7 '0.75 H2O'
12 0.337 0.500 0.750 30.1 11.8 '0.75 H2O'
13 0.500 0.250 0.375 186.5 24.9 '2.5 H2O'
14 0.500 0.250 0.875 186.5 27.3 '2.5 H2O'
15 0.500 0.750 0.625 186.5 26.5 '2.5 H2O'
16 0.500 0.750 0.125 186.5 24.1 '2.5 H2O'
17 0.663 0.000 0.750 30.1 9.9 '0.75 H2O'
18 0.663 0.500 0.250 30.1 7.8 '0.75 H2O'
19 0.750 0.087 1.000 30.1 10.9 '0.75 H2O'
20 0.750 0.413 0.500 30.1 8.8 '0.75 H2O'
21 0.750 0.587 0.000 30.1 8.7 '0.75 H2O'
22 0.750 0.913 0.500 30.1 10.9 '0.75 H2O'
23 0.837 0.000 0.250 30.1 11.8 '0.75 H2O'
24 0.837 0.500 0.750 30.1 9.7 '0.75 H2O'
